data_4128244
loop_
_publ_author_name
'Kwon, Yongseok'
'Li, Junqi'
'Reid, Jolene P.'
'Crawford, Jennifer M.'
'Jacob, Roxane'
'Sigman, Matthew S.'
'Toste, F. Dean'
'Miller, Scott J.'

_publ_section_title
;
 Disparate Catalytic Scaffolds for Atroposelective Cyclodehydration.
;
_journal_issue 16
_journal_name_full 'Journal of the American Chemical Society'
_journal_page_first 6698
_journal_page_last 6705
_journal_paper_doi 10.1021/jacs.9b01911
_journal_volume 141
_journal_year 2019
_chemical_absolute_configuration ad
_chemical_formula_moiety 'C22 H19 F3 N2'
_chemical_formula_sum 'C22 H19 F3 N2'
_chemical_formula_weight 368.39
_space_group_crystal_system orthorhombic
_space_group_IT_number 19
_space_group_name_Hall 'P 2ac 2ab'
_space_group_name_H-M_alt 'P 21 21 21'
_symmetry_space_group_name_Hall 'P 2ac 2ab'
_symmetry_space_group_name_H-M 'P 21 21 21'
_atom_sites_solution_hydrogens geom
_atom_sites_solution_primary SHELXT
_atom_sites_solution_secondary difmap
_audit_creation_method SHELXL-2014/7
_cell_angle_alpha 90
_cell_angle_beta 90
_cell_angle_gamma 90
_cell_formula_units_Z 8
_cell_length_a 10.5145(2)
_cell_length_b 12.1928(3)
_cell_length_c 29.5112(7)
_cell_measurement_reflns_used 38279
_cell_measurement_temperature 93(2)
_cell_measurement_theta_max 68.3400
_cell_measurement_theta_min 2.9570
_cell_volume 3783.37(15)
_computing_cell_refinement 'CrysAlisPro 1.171.39.16b (Rigaku OD, 2015)'
_computing_data_collection 'CrysAlisPro 1.171.39.16b (Rigaku OD, 2015)'
_computing_data_reduction 'CrysAlisPro 1.171.39.16b (Rigaku OD, 2015)'
_computing_molecular_graphics 'Olex2 (Dolomanov et al., 2009)'
_computing_publication_material 'CIFTAB-2014/2 (Sheldrick, 2014)'
_computing_structure_refinement 'SHELXL-2014/7 (Sheldrick, 2014)'
_computing_structure_solution 'SHELXT-2014/5 (Sheldrick, 2014)'
_diffrn_ambient_temperature 93(2)
_diffrn_detector_area_resol_mean 22.2
_diffrn_measured_fraction_theta_full 0.995
_diffrn_measured_fraction_theta_max 0.993
_diffrn_measurement_device_type 'Rigaku Saturn 944+ CCD'
_diffrn_measurement_method \w
_diffrn_radiation_type CuK\a
_diffrn_radiation_wavelength 1.54184
_diffrn_reflns_av_R_equivalents 0.0694
_diffrn_reflns_av_unetI/netI 0.0210
_diffrn_reflns_Laue_measured_fraction_full 0.995
_diffrn_reflns_Laue_measured_fraction_max 0.993
_diffrn_reflns_limit_h_max 12
_diffrn_reflns_limit_h_min -12
_diffrn_reflns_limit_k_max 14
_diffrn_reflns_limit_k_min -13
_diffrn_reflns_limit_l_max 35
_diffrn_reflns_limit_l_min -35
_diffrn_reflns_number 138078
_diffrn_reflns_point_group_measured_fraction_full 0.994
_diffrn_reflns_point_group_measured_fraction_max 0.991
_diffrn_reflns_theta_full 67.684
_diffrn_reflns_theta_max 68.851
_diffrn_reflns_theta_min 2.995
_diffrn_source 'microfocus rotating anode'
_exptl_absorpt_coefficient_mu 0.810
_exptl_absorpt_correction_T_max 1.00000
_exptl_absorpt_correction_T_min 0.79772
_exptl_absorpt_correction_type multi-scan
_exptl_absorpt_process_details
; 
CrysAlisPro 1.171.39.16b (Rigaku Oxford Diffraction, 2015) 
Empirical absorption correction using spherical harmonics, 
 implemented in SCALE3 ABSPACK scaling algorithm. 
;
_exptl_crystal_colour Colorless
_exptl_crystal_density_diffrn 1.294
_exptl_crystal_description Plate
_exptl_crystal_F_000 1536
_exptl_crystal_size_max 0.200
_exptl_crystal_size_mid 0.100
_exptl_crystal_size_min 0.020
_refine_diff_density_max 0.443
_refine_diff_density_min -0.265
_refine_diff_density_rms 0.035
_refine_ls_abs_structure_details
; 
 Flack x determined using 2631 quotients [(I+)-(I-)]/[(I+)+(I-)] 
 (Parsons, Flack and Wagner, Acta Cryst. B69 (2013) 249-259). 
;
_refine_ls_abs_structure_Flack -0.06(4)
_refine_ls_extinction_method none
_refine_ls_goodness_of_fit_ref 1.052
_refine_ls_hydrogen_treatment constr
_refine_ls_matrix_type full
_refine_ls_number_parameters 493
_refine_ls_number_reflns 6946
_refine_ls_number_restraints 0
_refine_ls_restrained_S_all 1.052
_refine_ls_R_factor_all 0.0370
_refine_ls_R_factor_gt 0.0323
_refine_ls_shift/su_max 0.001
_refine_ls_shift/su_mean 0.000
_refine_ls_structure_factor_coef Fsqd
_refine_ls_weighting_details 'w=1/[\s^2^(Fo^2^)+(0.0416P)^2^+0.7696P] where P=(Fo^2^+2Fc^2^)/3'
_refine_ls_weighting_scheme calc
_refine_ls_wR_factor_gt 0.0769
_refine_ls_wR_factor_ref 0.0798
_reflns_Friedel_coverage 0.772
_reflns_Friedel_fraction_full 0.993
_reflns_Friedel_fraction_max 0.988
_reflns_number_gt 6410
_reflns_number_total 6946
_reflns_threshold_expression 'I > 2\s(I)'
_cod_data_source_file ja9b01911_si_002.cif
_cod_data_source_block 007b-18059
_cod_database_code 4128244
_shelx_shelxl_version_number 2014/7
_shelx_space_group_comment
; 
The symmetry employed for this shelxl refinement is uniquely defined 
by the following loop, which should always be used as a source of 
symmetry information in preference to the above space-group names. 
They are only intended as comments. 
;
_shelx_estimated_absorpt_t_min 0.855
_shelx_estimated_absorpt_t_max 0.984

loop_
_space_group_symop_operation_xyz
'x, y, z'
'-x+1/2, -y, z+1/2'
'-x, y+1/2, -z+1/2'
'x+1/2, -y+1/2, -z'

loop_
_atom_site_label
_atom_site_type_symbol
_atom_site_fract_x
_atom_site_fract_y
_atom_site_fract_z
_atom_site_U_iso_or_equiv
_atom_site_adp_type
_atom_site_occupancy
_atom_site_site_symmetry_order
_atom_site_calc_flag
_atom_site_refinement_flags_posn
_atom_site_refinement_flags_adp
F1 F -0.14155(18) 0.22481(14) 0.62890(6) 0.0555(5) Uani 1 1 d . .
F2 F -0.14128(16) 0.18259(13) 0.55847(6) 0.0480(4) Uani 1 1 d . .
F3 F 0.01037(15) 0.12833(13) 0.60040(6) 0.0483(4) Uani 1 1 d . .
N1 N 0.10718(18) 0.31892(16) 0.55454(6) 0.0236(4) Uani 1 1 d . .
N2 N -0.02791(18) 0.41205(16) 0.59961(6) 0.0252(4) Uani 1 1 d . .
C1 C 0.1624(2) 0.22949(18) 0.52931(7) 0.0235(5) Uani 1 1 d . .
C2 C 0.1065(2) 0.19802(19) 0.48965(7) 0.0261(5) Uani 1 1 d . .
H2 H 0.0326 0.2349 0.4791 0.031 Uiso 1 1 calc R U
C3 C 0.1583(2) 0.1108(2) 0.46433(8) 0.0292(5) Uani 1 1 d . .
H3 H 0.1203 0.0897 0.4365 0.035 Uiso 1 1 calc R U
C4 C 0.2634(2) 0.0567(2) 0.47989(8) 0.0297(5) Uani 1 1 d . .
H4 H 0.2967 -0.0030 0.4629 0.036 Uiso 1 1 calc R U
C5 C 0.3237(2) 0.08822(19) 0.52104(8) 0.0266(5) Uani 1 1 d . .
C6 C 0.4335(2) 0.0335(2) 0.53763(9) 0.0319(6) Uani 1 1 d . .
H6 H 0.4685 -0.0260 0.5210 0.038 Uiso 1 1 calc R U
C7 C 0.4893(2) 0.0654(2) 0.57722(9) 0.0360(6) Uani 1 1 d . .
H7 H 0.5628 0.0280 0.5878 0.043 Uiso 1 1 calc R U
C8 C 0.4387(2) 0.1534(2) 0.60258(9) 0.0331(6) Uani 1 1 d . .
H8 H 0.4784 0.1746 0.6302 0.040 Uiso 1 1 calc R U
C9 C 0.3335(2) 0.2084(2) 0.58781(8) 0.0278(5) Uani 1 1 d . .
H9 H 0.3006 0.2678 0.6050 0.033 Uiso 1 1 calc R U
C10 C 0.2728(2) 0.17708(19) 0.54669(7) 0.0236(5) Uani 1 1 d . .
C11 C -0.0663(2) 0.2132(2) 0.59338(8) 0.0319(6) Uani 1 1 d . .
C12 C 0.0042(2) 0.31613(19) 0.58339(7) 0.0244(5) Uani 1 1 d . .
C13 C 0.2408(2) 0.47984(19) 0.52805(7) 0.0236(5) Uani 1 1 d . .
H13 H 0.2977 0.4392 0.5095 0.028 Uiso 1 1 calc R U
C14 C 0.1438(2) 0.42816(18) 0.55229(7) 0.0220(5) Uani 1 1 d . .
C15 C 0.0584(2) 0.48448(19) 0.58037(7) 0.0227(5) Uani 1 1 d . .
C16 C 0.0677(2) 0.59820(19) 0.58434(7) 0.0258(5) Uani 1 1 d . .
H16 H 0.0106 0.6387 0.6028 0.031 Uiso 1 1 calc R U
C17 C 0.1632(2) 0.64930(19) 0.56030(7) 0.0264(5) Uani 1 1 d . .
H17 H 0.1710 0.7267 0.5628 0.032 Uiso 1 1 calc R U
C18 C 0.2508(2) 0.59284(19) 0.53202(7) 0.0234(5) Uani 1 1 d . .
C19 C 0.3553(2) 0.65831(18) 0.50810(8) 0.0260(5) Uani 1 1 d . .
C20 C 0.4324(2) 0.5878(2) 0.47513(9) 0.0338(6) Uani 1 1 d . .
H20A H 0.4743 0.5284 0.4918 0.051 Uiso 1 1 calc R U
H20B H 0.4968 0.6333 0.4602 0.051 Uiso 1 1 calc R U
H20C H 0.3754 0.5564 0.4523 0.051 Uiso 1 1 calc R U
C21 C 0.4457(3) 0.7051(2) 0.54415(9) 0.0384(6) Uani 1 1 d . .
H21A H 0.3976 0.7513 0.5652 0.058 Uiso 1 1 calc R U
H21B H 0.5117 0.7492 0.5294 0.058 Uiso 1 1 calc R U
H21C H 0.4856 0.6447 0.5608 0.058 Uiso 1 1 calc R U
C22 C 0.2970(2) 0.7536(2) 0.48103(9) 0.0340(6) Uani 1 1 d . .
H22A H 0.2399 0.7243 0.4577 0.051 Uiso 1 1 calc R U
H22B H 0.3650 0.7959 0.4665 0.051 Uiso 1 1 calc R U
H22C H 0.2489 0.8013 0.5015 0.051 Uiso 1 1 calc R U
F4 F 0.34108(17) 0.33410(14) 0.87594(5) 0.0478(4) Uani 1 1 d . .
F5 F 0.38389(19) 0.41201(13) 0.81283(5) 0.0528(5) Uani 1 1 d . .
F6 F 0.51113(15) 0.29228(15) 0.84039(6) 0.0534(5) Uani 1 1 d . .
N3 N 0.34217(18) 0.20078(16) 0.76627(6) 0.0249(4) Uani 1 1 d . .
N4 N 0.23050(19) 0.16743(17) 0.83037(6) 0.0288(4) Uani 1 1 d . .
C23 C 0.4378(2) 0.24617(19) 0.73658(7) 0.0248(5) Uani 1 1 d . .
C25 C 0.5550(2) 0.1980(2) 0.73508(8) 0.0289(5) Uani 1 1 d . .
H25 H 0.5718 0.1343 0.7526 0.035 Uiso 1 1 calc R U
C26 C 0.6511(2) 0.2431(2) 0.70745(8) 0.0318(6) Uani 1 1 d . .
H26 H 0.7325 0.2095 0.7063 0.038 Uiso 1 1 calc R U
C27 C 0.6276(2) 0.3352(2) 0.68222(8) 0.0296(5) Uani 1 1 d . .
H27 H 0.6936 0.3658 0.6642 0.036 Uiso 1 1 calc R U
C28 C 0.5062(2) 0.38530(19) 0.68263(7) 0.0256(5) Uani 1 1 d . .
C29 C 0.4789(2) 0.4799(2) 0.65614(8) 0.0311(5) Uani 1 1 d . .
H29 H 0.5443 0.5120 0.6383 0.037 Uiso 1 1 calc R U
C30 C 0.3603(3) 0.5251(2) 0.65600(8) 0.0344(6) Uani 1 1 d . .
H30 H 0.3434 0.5879 0.6379 0.041 Uiso 1 1 calc R U
C31 C 0.2624(2) 0.4788(2) 0.68273(8) 0.0341(6) Uani 1 1 d . .
H31 H 0.1799 0.5104 0.6824 0.041 Uiso 1 1 calc R U
C32 C 0.2856(2) 0.3891(2) 0.70901(8) 0.0293(5) Uani 1 1 d . .
H32 H 0.2191 0.3595 0.7271 0.035 Uiso 1 1 calc R U
C33 C 0.4074(2) 0.33942(19) 0.70978(7) 0.0245(5) Uani 1 1 d . .
C34 C 0.3886(2) 0.3164(2) 0.83486(8) 0.0324(5) Uani 1 1 d . .
C35 C 0.3183(2) 0.2275(2) 0.81090(8) 0.0265(5) Uani 1 1 d . .
C36 C 0.2425(2) 0.05302(19) 0.71686(7) 0.0248(5) Uani 1 1 d . .
H36 H 0.2898 0.0679 0.6901 0.030 Uiso 1 1 calc R U
C37 C 0.2604(2) 0.11398(19) 0.75642(7) 0.0241(5) Uani 1 1 d . .
C38 C 0.1927(2) 0.0950(2) 0.79640(8) 0.0257(5) Uani 1 1 d . .
C39 C 0.1027(2) 0.0105(2) 0.79802(8) 0.0294(5) Uani 1 1 d . .
H39 H 0.0559 -0.0046 0.8248 0.035 Uiso 1 1 calc R U
C40 C 0.0851(2) -0.0499(2) 0.75901(8) 0.0286(5) Uani 1 1 d . .
H40 H 0.0245 -0.1078 0.7595 0.034 Uiso 1 1 calc R U
C41 C 0.1523(2) -0.0304(2) 0.71824(7) 0.0259(5) Uani 1 1 d . .
C42 C 0.1242(2) -0.1039(2) 0.67712(8) 0.0283(5) Uani 1 1 d . .
C43 C -0.0183(2) -0.0969(2) 0.66551(9) 0.0355(6) Uani 1 1 d . .
H43A H -0.0685 -0.1226 0.6914 0.053 Uiso 1 1 calc R U
H43B H -0.0363 -0.1429 0.6391 0.053 Uiso 1 1 calc R U
H43C H -0.0408 -0.0206 0.6587 0.053 Uiso 1 1 calc R U
C44 C 0.1572(3) -0.2232(2) 0.68899(8) 0.0357(6) Uani 1 1 d . .
H44A H 0.2466 -0.2278 0.6981 0.054 Uiso 1 1 calc R U
H44B H 0.1429 -0.2698 0.6624 0.054 Uiso 1 1 calc R U
H44C H 0.1030 -0.2480 0.7140 0.054 Uiso 1 1 calc R U
C45 C 0.2015(2) -0.0703(2) 0.63537(8) 0.0314(6) Uani 1 1 d . .
H45A H 0.1841 0.0067 0.6281 0.047 Uiso 1 1 calc R U
H45B H 0.1774 -0.1166 0.6096 0.047 Uiso 1 1 calc R U
H45C H 0.2924 -0.0796 0.6417 0.047 Uiso 1 1 calc R U

loop_
_atom_site_aniso_label
_atom_site_aniso_U_11
_atom_site_aniso_U_22
_atom_site_aniso_U_33
_atom_site_aniso_U_23
_atom_site_aniso_U_13
_atom_site_aniso_U_12
F1 0.0637(11) 0.0452(10) 0.0577(10) -0.0059(8) 0.0401(9) -0.0100(9)
F2 0.0496(10) 0.0362(9) 0.0582(10) -0.0015(7) -0.0071(8) -0.0119(8)
F3 0.0398(8) 0.0345(8) 0.0707(11) 0.0233(8) 0.0113(8) 0.0072(7)
N1 0.0239(9) 0.0224(10) 0.0245(9) -0.0008(8) 0.0028(7) 0.0022(8)
N2 0.0253(10) 0.0296(11) 0.0209(9) -0.0013(8) -0.0003(8) 0.0036(8)
C1 0.0258(11) 0.0189(11) 0.0259(11) 0.0009(9) 0.0054(9) 0.0013(9)
C2 0.0274(11) 0.0238(12) 0.0272(11) 0.0013(9) 0.0013(9) -0.0012(9)
C3 0.0338(12) 0.0258(13) 0.0280(12) -0.0028(9) 0.0035(10) -0.0057(10)
C4 0.0346(13) 0.0207(12) 0.0338(12) -0.0026(10) 0.0119(11) -0.0024(10)
C5 0.0263(12) 0.0196(11) 0.0341(12) 0.0033(9) 0.0097(10) 0.0009(9)
C6 0.0294(12) 0.0238(13) 0.0427(14) 0.0071(10) 0.0103(11) 0.0038(10)
C7 0.0277(13) 0.0337(14) 0.0466(15) 0.0130(12) 0.0028(11) 0.0044(11)
C8 0.0298(12) 0.0365(15) 0.0329(12) 0.0069(11) -0.0008(10) -0.0011(11)
C9 0.0293(12) 0.0253(13) 0.0289(11) 0.0023(9) 0.0022(10) -0.0017(10)
C10 0.0227(11) 0.0211(11) 0.0269(11) 0.0027(9) 0.0058(9) -0.0016(9)
C11 0.0288(12) 0.0321(14) 0.0348(13) 0.0050(11) 0.0089(10) 0.0047(11)
C12 0.0239(11) 0.0268(12) 0.0224(10) 0.0009(9) 0.0028(9) 0.0017(10)
C13 0.0232(11) 0.0236(12) 0.0238(10) -0.0015(9) -0.0010(9) 0.0025(9)
C14 0.0245(11) 0.0196(12) 0.0219(10) 0.0002(8) -0.0036(9) 0.0021(9)
C15 0.0220(11) 0.0272(12) 0.0187(10) -0.0017(9) -0.0018(9) 0.0025(9)
C16 0.0277(12) 0.0258(13) 0.0237(11) -0.0059(9) -0.0043(9) 0.0052(10)
C17 0.0305(13) 0.0221(12) 0.0266(11) -0.0035(9) -0.0054(10) 0.0039(10)
C18 0.0239(11) 0.0233(12) 0.0231(10) -0.0006(9) -0.0055(9) 0.0016(9)
C19 0.0240(11) 0.0213(12) 0.0327(12) 0.0000(9) -0.0025(10) 0.0005(9)
C20 0.0343(13) 0.0276(13) 0.0394(13) 0.0016(11) 0.0076(11) -0.0007(11)
C21 0.0308(13) 0.0415(16) 0.0428(14) -0.0044(12) -0.0050(11) -0.0069(12)
C22 0.0311(13) 0.0297(14) 0.0412(14) 0.0089(11) 0.0016(11) 0.0006(10)
F4 0.0601(11) 0.0542(10) 0.0290(7) -0.0162(7) 0.0096(7) -0.0134(9)
F5 0.0867(13) 0.0342(9) 0.0376(8) -0.0026(7) -0.0099(9) -0.0167(9)
F6 0.0336(8) 0.0657(12) 0.0610(10) -0.0242(9) -0.0085(8) -0.0017(8)
N3 0.0244(9) 0.0280(11) 0.0224(9) -0.0010(8) 0.0014(8) -0.0022(8)
N4 0.0298(11) 0.0301(11) 0.0266(9) -0.0013(8) 0.0035(8) 0.0029(9)
C23 0.0227(11) 0.0292(13) 0.0224(10) -0.0014(9) -0.0004(9) -0.0036(9)
C25 0.0275(12) 0.0343(14) 0.0248(11) 0.0012(10) -0.0023(9) 0.0020(10)
C26 0.0213(11) 0.0463(16) 0.0280(12) -0.0010(11) 0.0001(10) 0.0040(11)
C27 0.0240(12) 0.0402(14) 0.0245(11) -0.0017(10) 0.0013(9) -0.0039(10)
C28 0.0263(11) 0.0294(13) 0.0211(10) -0.0048(9) -0.0005(9) -0.0043(10)
C29 0.0358(13) 0.0308(13) 0.0266(11) -0.0010(10) 0.0022(10) -0.0069(11)
C30 0.0418(15) 0.0304(14) 0.0311(12) 0.0017(10) -0.0001(11) 0.0016(12)
C31 0.0299(13) 0.0367(15) 0.0357(13) 0.0009(11) 0.0002(11) 0.0047(11)
C32 0.0235(11) 0.0341(14) 0.0302(12) 0.0006(10) 0.0012(9) -0.0001(10)
C33 0.0243(11) 0.0263(12) 0.0230(11) -0.0039(9) -0.0014(9) -0.0034(9)
C34 0.0344(13) 0.0346(14) 0.0282(12) -0.0036(10) 0.0006(10) -0.0012(11)
C35 0.0273(12) 0.0290(12) 0.0233(11) -0.0042(9) -0.0001(9) 0.0017(10)
C36 0.0218(11) 0.0270(12) 0.0257(11) 0.0013(9) 0.0020(9) 0.0005(9)
C37 0.0196(11) 0.0253(12) 0.0274(11) 0.0012(9) 0.0006(9) -0.0011(9)
C38 0.0258(11) 0.0263(12) 0.0249(11) -0.0009(9) 0.0021(9) 0.0021(9)
C39 0.0254(12) 0.0334(14) 0.0294(12) 0.0026(10) 0.0058(10) -0.0012(10)
C40 0.0249(12) 0.0287(13) 0.0322(12) 0.0030(10) 0.0007(10) -0.0035(10)
C41 0.0235(11) 0.0264(12) 0.0278(11) 0.0022(9) -0.0012(9) 0.0005(10)
C42 0.0303(13) 0.0266(13) 0.0281(12) 0.0004(10) -0.0049(10) -0.0020(10)
C43 0.0316(13) 0.0384(15) 0.0365(13) 0.0080(11) -0.0058(11) -0.0056(11)
C44 0.0506(16) 0.0267(13) 0.0299(12) -0.0007(10) -0.0088(12) -0.0004(12)
C45 0.0347(13) 0.0324(14) 0.0272(12) -0.0028(10) -0.0034(10) -0.0006(11)

loop_
_atom_type_symbol
_atom_type_description
_atom_type_scat_dispersion_real
_atom_type_scat_dispersion_imag
_atom_type_scat_source
C C 0.0181 0.0091 'International Tables Vol C Tables 4.2.6.8 and 6.1.1.4'
H H 0.0000 0.0000 'International Tables Vol C Tables 4.2.6.8 and 6.1.1.4'
F F 0.0727 0.0534 'International Tables Vol C Tables 4.2.6.8 and 6.1.1.4'
N N 0.0311 0.0180 'International Tables Vol C Tables 4.2.6.8 and 6.1.1.4'

loop_
_geom_angle_atom_site_label_1
_geom_angle_atom_site_label_2
_geom_angle_atom_site_label_3
_geom_angle
C12 N1 C14 105.75(18)
C12 N1 C1 128.07(19)
C14 N1 C1 126.08(18)
C12 N2 C15 104.51(18)
C2 C1 C10 122.3(2)
C2 C1 N1 118.8(2)
C10 C1 N1 118.85(19)
C1 C2 C3 120.0(2)
C1 C2 H2 120.0
C3 C2 H2 120.0
C4 C3 C2 119.9(2)
C4 C3 H3 120.0
C2 C3 H3 120.0
C3 C4 C5 121.1(2)
C3 C4 H4 119.4
C5 C4 H4 119.4
C6 C5 C4 122.0(2)
C6 C5 C10 118.6(2)
C4 C5 C10 119.4(2)
C7 C6 C5 120.7(2)
C7 C6 H6 119.7
C5 C6 H6 119.7
C6 C7 C8 120.6(2)
C6 C7 H7 119.7
C8 C7 H7 119.7
C9 C8 C7 120.6(2)
C9 C8 H8 119.7
C7 C8 H8 119.7
C8 C9 C10 120.3(2)
C8 C9 H9 119.9
C10 C9 H9 119.9
C1 C10 C9 123.6(2)
C1 C10 C5 117.2(2)
C9 C10 C5 119.2(2)
F1 C11 F3 108.8(2)
F1 C11 F2 106.6(2)
F3 C11 F2 104.9(2)
F1 C11 C12 111.5(2)
F3 C11 C12 112.7(2)
F2 C11 C12 111.9(2)
N2 C12 N1 114.0(2)
N2 C12 C11 123.6(2)
N1 C12 C11 122.4(2)
C18 C13 C14 117.4(2)
C18 C13 H13 121.3
C14 C13 H13 121.3
N1 C14 C13 131.3(2)
N1 C14 C15 105.29(19)
C13 C14 C15 123.4(2)
N2 C15 C16 130.1(2)
N2 C15 C14 110.43(19)
C16 C15 C14 119.4(2)
C17 C16 C15 117.2(2)
C17 C16 H16 121.4
C15 C16 H16 121.4
C16 C17 C18 123.7(2)
C16 C17 H17 118.1
C18 C17 H17 118.1
C13 C18 C17 118.8(2)
C13 C18 C19 122.3(2)
C17 C18 C19 118.9(2)
C18 C19 C20 112.34(19)
C18 C19 C21 108.59(19)
C20 C19 C21 108.7(2)
C18 C19 C22 110.33(19)
C20 C19 C22 107.8(2)
C21 C19 C22 109.0(2)
C19 C20 H20A 109.5
C19 C20 H20B 109.5
H20A C20 H20B 109.5
C19 C20 H20C 109.5
H20A C20 H20C 109.5
H20B C20 H20C 109.5
C19 C21 H21A 109.5
C19 C21 H21B 109.5
H21A C21 H21B 109.5
C19 C21 H21C 109.5
H21A C21 H21C 109.5
H21B C21 H21C 109.5
C19 C22 H22A 109.5
C19 C22 H22B 109.5
H22A C22 H22B 109.5
C19 C22 H22C 109.5
H22A C22 H22C 109.5
H22B C22 H22C 109.5
C35 N3 C37 105.41(18)
C35 N3 C23 128.02(19)
C37 N3 C23 126.42(18)
C35 N4 C38 103.83(18)
C25 C23 C33 121.9(2)
C25 C23 N3 118.9(2)
C33 C23 N3 119.2(2)
C23 C25 C26 119.8(2)
C23 C25 H25 120.1
C26 C25 H25 120.1
C27 C26 C25 120.3(2)
C27 C26 H26 119.8
C25 C26 H26 119.8
C26 C27 C28 120.8(2)
C26 C27 H27 119.6
C28 C27 H27 119.6
C27 C28 C29 121.8(2)
C27 C28 C33 119.5(2)
C29 C28 C33 118.7(2)
C30 C29 C28 120.9(2)
C30 C29 H29 119.5
C28 C29 H29 119.5
C29 C30 C31 120.2(2)
C29 C30 H30 119.9
C31 C30 H30 119.9
C32 C31 C30 120.5(2)
C32 C31 H31 119.7
C30 C31 H31 119.7
C31 C32 C33 120.9(2)
C31 C32 H32 119.5
C33 C32 H32 119.5
C32 C33 C23 123.6(2)
C32 C33 C28 118.8(2)
C23 C33 C28 117.6(2)
F4 C34 F6 106.7(2)
F4 C34 F5 106.8(2)
F6 C34 F5 106.8(2)
F4 C34 C35 111.3(2)
F6 C34 C35 112.2(2)
F5 C34 C35 112.7(2)
N4 C35 N3 114.5(2)
N4 C35 C34 123.2(2)
N3 C35 C34 122.3(2)
C41 C36 C37 117.2(2)
C41 C36 H36 121.4
C37 C36 H36 121.4
N3 C37 C36 131.4(2)
N3 C37 C38 105.27(19)
C36 C37 C38 123.3(2)
N4 C38 C37 111.0(2)
N4 C38 C39 129.4(2)
C37 C38 C39 119.7(2)
C40 C39 C38 117.1(2)
C40 C39 H39 121.4
C38 C39 H39 121.4
C39 C40 C41 123.5(2)
C39 C40 H40 118.3
C41 C40 H40 118.3
C36 C41 C40 119.2(2)
C36 C41 C42 122.3(2)
C40 C41 C42 118.5(2)
C45 C42 C44 108.5(2)
C45 C42 C41 112.18(19)
C44 C42 C41 109.18(19)
C45 C42 C43 108.83(19)
C44 C42 C43 108.8(2)
C41 C42 C43 109.3(2)
C42 C43 H43A 109.5
C42 C43 H43B 109.5
H43A C43 H43B 109.5
C42 C43 H43C 109.5
H43A C43 H43C 109.5
H43B C43 H43C 109.5
C42 C44 H44A 109.5
C42 C44 H44B 109.5
H44A C44 H44B 109.5
C42 C44 H44C 109.5
H44A C44 H44C 109.5
H44B C44 H44C 109.5
C42 C45 H45A 109.5
C42 C45 H45B 109.5
H45A C45 H45B 109.5
C42 C45 H45C 109.5
H45A C45 H45C 109.5
H45B C45 H45C 109.5

loop_
_geom_bond_atom_site_label_1
_geom_bond_atom_site_label_2
_geom_bond_distance
F1 C11 1.321(3)
F2 C11 1.350(3)
F3 C11 1.329(3)
N1 C12 1.378(3)
N1 C14 1.388(3)
N1 C1 1.442(3)
N2 C12 1.308(3)
N2 C15 1.388(3)
C1 C2 1.365(3)
C1 C10 1.421(3)
C2 C3 1.409(3)
C2 H2 0.9500
C3 C4 1.366(4)
C3 H3 0.9500
C4 C5 1.423(4)
C4 H4 0.9500
C5 C6 1.421(3)
C5 C10 1.426(3)
C6 C7 1.364(4)
C6 H6 0.9500
C7 C8 1.413(4)
C7 H7 0.9500
C8 C9 1.365(3)
C8 H8 0.9500
C9 C10 1.423(3)
C9 H9 0.9500
C11 C12 1.487(3)
C13 C18 1.387(3)
C13 C14 1.395(3)
C13 H13 0.9500
C14 C15 1.402(3)
C15 C16 1.395(3)
C16 C17 1.378(3)
C16 H16 0.9500
C17 C18 1.420(3)
C17 H17 0.9500
C18 C19 1.531(3)
C19 C20 1.531(3)
C19 C21 1.537(3)
C19 C22 1.537(3)
C20 H20A 0.9800
C20 H20B 0.9800
C20 H20C 0.9800
C21 H21A 0.9800
C21 H21B 0.9800
C21 H21C 0.9800
C22 H22A 0.9800
C22 H22B 0.9800
C22 H22C 0.9800
F4 C34 1.329(3)
F5 C34 1.336(3)
F6 C34 1.331(3)
N3 C35 1.380(3)
N3 C37 1.394(3)
N3 C23 1.444(3)
N4 C35 1.310(3)
N4 C38 1.393(3)
C23 C25 1.366(3)
C23 C33 1.421(3)
C25 C26 1.410(3)
C25 H25 0.9500
C26 C27 1.369(4)
C26 H26 0.9500
C27 C28 1.415(3)
C27 H27 0.9500
C28 C29 1.422(3)
C28 C33 1.426(3)
C29 C30 1.363(4)
C29 H29 0.9500
C30 C31 1.415(4)
C30 H30 0.9500
C31 C32 1.362(4)
C31 H31 0.9500
C32 C33 1.417(3)
C32 H32 0.9500
C34 C35 1.491(3)
C36 C41 1.391(3)
C36 C37 1.397(3)
C36 H36 0.9500
C37 C38 1.397(3)
C38 C39 1.400(3)
C39 C40 1.380(3)
C39 H39 0.9500
C40 C41 1.416(3)
C40 H40 0.9500
C41 C42 1.537(3)
C42 C45 1.531(3)
C42 C44 1.536(3)
C42 C43 1.540(3)
C43 H43A 0.9800
C43 H43B 0.9800
C43 H43C 0.9800
C44 H44A 0.9800
C44 H44B 0.9800
C44 H44C 0.9800
C45 H45A 0.9800
C45 H45B 0.9800
C45 H45C 0.9800

loop_
_geom_torsion_atom_site_label_1
_geom_torsion_atom_site_label_2
_geom_torsion_atom_site_label_3
_geom_torsion_atom_site_label_4
_geom_torsion
C12 N1 C1 C2 80.6(3)
C14 N1 C1 C2 -95.2(3)
C12 N1 C1 C10 -99.2(3)
C14 N1 C1 C10 85.0(3)
C10 C1 C2 C3 -0.2(3)
N1 C1 C2 C3 -179.9(2)
C1 C2 C3 C4 1.1(3)
C2 C3 C4 C5 -1.3(3)
C3 C4 C5 C6 -179.6(2)
C3 C4 C5 C10 0.7(3)
C4 C5 C6 C7 -179.9(2)
C10 C5 C6 C7 -0.2(3)
C5 C6 C7 C8 0.1(4)
C6 C7 C8 C9 -0.2(4)
C7 C8 C9 C10 0.4(4)
C2 C1 C10 C9 179.7(2)
N1 C1 C10 C9 -0.5(3)
C2 C1 C10 C5 -0.5(3)
N1 C1 C10 C5 179.32(19)
C8 C9 C10 C1 179.4(2)
C8 C9 C10 C5 -0.4(3)
C6 C5 C10 C1 -179.5(2)
C4 C5 C10 C1 0.2(3)
C6 C5 C10 C9 0.3(3)
C4 C5 C10 C9 -179.9(2)
C15 N2 C12 N1 0.3(2)
C15 N2 C12 C11 -177.3(2)
C14 N1 C12 N2 0.0(2)
C1 N1 C12 N2 -176.5(2)
C14 N1 C12 C11 177.6(2)
C1 N1 C12 C11 1.1(3)
F1 C11 C12 N2 -16.6(3)
F3 C11 C12 N2 -139.4(2)
F2 C11 C12 N2 102.6(3)
F1 C11 C12 N1 166.0(2)
F3 C11 C12 N1 43.3(3)
F2 C11 C12 N1 -74.7(3)
C12 N1 C14 C13 -179.1(2)
C1 N1 C14 C13 -2.5(4)
C12 N1 C14 C15 -0.2(2)
C1 N1 C14 C15 176.4(2)
C18 C13 C14 N1 178.1(2)
C18 C13 C14 C15 -0.7(3)
C12 N2 C15 C16 177.9(2)
C12 N2 C15 C14 -0.4(2)
N1 C14 C15 N2 0.4(2)
C13 C14 C15 N2 179.39(19)
N1 C14 C15 C16 -178.08(19)
C13 C14 C15 C16 0.9(3)
N2 C15 C16 C17 -178.8(2)
C14 C15 C16 C17 -0.7(3)
C15 C16 C17 C18 0.3(3)
C14 C13 C18 C17 0.2(3)
C14 C13 C18 C19 178.35(19)
C16 C17 C18 C13 0.0(3)
C16 C17 C18 C19 -178.2(2)
C13 C18 C19 C20 8.0(3)
C17 C18 C19 C20 -173.9(2)
C13 C18 C19 C21 -112.3(2)
C17 C18 C19 C21 65.8(3)
C13 C18 C19 C22 128.3(2)
C17 C18 C19 C22 -53.6(3)
C35 N3 C23 C25 89.9(3)
C37 N3 C23 C25 -84.9(3)
C35 N3 C23 C33 -90.1(3)
C37 N3 C23 C33 95.2(3)
C33 C23 C25 C26 2.0(3)
N3 C23 C25 C26 -177.9(2)
C23 C25 C26 C27 0.2(4)
C25 C26 C27 C28 -1.3(4)
C26 C27 C28 C29 -179.0(2)
C26 C27 C28 C33 0.2(3)
C27 C28 C29 C30 178.1(2)
C33 C28 C29 C30 -1.1(3)
C28 C29 C30 C31 0.6(4)
C29 C30 C31 C32 0.3(4)
C30 C31 C32 C33 -0.8(4)
C31 C32 C33 C23 179.7(2)
C31 C32 C33 C28 0.3(3)
C25 C23 C33 C32 177.4(2)
N3 C23 C33 C32 -2.6(3)
C25 C23 C33 C28 -3.1(3)
N3 C23 C33 C28 176.86(19)
C27 C28 C33 C32 -178.6(2)
C29 C28 C33 C32 0.6(3)
C27 C28 C33 C23 2.0(3)
C29 C28 C33 C23 -178.8(2)
C38 N4 C35 N3 0.1(3)
C38 N4 C35 C34 -179.0(2)
C37 N3 C35 N4 -0.1(3)
C23 N3 C35 N4 -175.7(2)
C37 N3 C35 C34 179.0(2)
C23 N3 C35 C34 3.4(4)
F4 C34 C35 N4 -7.0(3)
F6 C34 C35 N4 112.6(3)
F5 C34 C35 N4 -126.9(3)
F4 C34 C35 N3 174.0(2)
F6 C34 C35 N3 -66.4(3)
F5 C34 C35 N3 54.1(3)
C35 N3 C37 C36 -179.6(2)
C23 N3 C37 C36 -3.9(4)
C35 N3 C37 C38 0.1(2)
C23 N3 C37 C38 175.8(2)
C41 C36 C37 N3 179.5(2)
C41 C36 C37 C38 -0.1(3)
C35 N4 C38 C37 0.0(3)
C35 N4 C38 C39 178.8(2)
N3 C37 C38 N4 0.0(3)
C36 C37 C38 N4 179.7(2)
N3 C37 C38 C39 -179.0(2)
C36 C37 C38 C39 0.7(4)
N4 C38 C39 C40 -179.3(2)
C37 C38 C39 C40 -0.5(3)
C38 C39 C40 C41 -0.2(4)
C37 C36 C41 C40 -0.6(3)
C37 C36 C41 C42 -179.6(2)
C39 C40 C41 C36 0.7(4)
C39 C40 C41 C42 179.8(2)
C36 C41 C42 C45 -2.7(3)
C40 C41 C42 C45 178.3(2)
C36 C41 C42 C44 117.6(2)
C40 C41 C42 C44 -61.4(3)
C36 C41 C42 C43 -123.4(2)
C40 C41 C42 C43 57.5(3)
